data_7122855
loop_
_publ_author_name
'Lohrman, Jessica A.'
'Deng, Chun-Lin'
'Shear, Trevor A.'
'Zakharov, Lev'
'Haley, Michael M.'
'Johnson, Darren'

_publ_section_title
;
 Methanesulfonyl-Polarized Halogen Bonding Enables Strong Halide
 Recognition in an Arylethynyl Anion Receptor
;
_journal_name_full 'Chemical Communications'
_journal_paper_doi 10.1039/C8CC09251F
_journal_year 2019
_chemical_formula_sum 'C24 H20 Br I2 N O5 S2'
_chemical_formula_weight 800.24
_space_group_crystal_system triclinic
_space_group_IT_number 2
_space_group_name_Hall '-P 1'
_space_group_name_H-M_alt 'P -1'
_symmetry_space_group_name_Hall '-P 1'
_symmetry_space_group_name_H-M 'P -1'
_atom_sites_solution_hydrogens mixed
_audit_creation_method SHELXL-2017/1
_audit_update_record
;
2018-10-27 deposited with the CCDC.
2019-01-16 downloaded from the CCDC.
;
_cell_angle_alpha 78.460(3)
_cell_angle_beta 89.369(4)
_cell_angle_gamma 86.064(4)
_cell_formula_units_Z 2
_cell_length_a 5.1366(3)
_cell_length_b 15.3534(7)
_cell_length_c 17.7446(9)
_cell_measurement_reflns_used 3704
_cell_measurement_temperature 173(2)
_cell_measurement_theta_max 66.56
_cell_measurement_theta_min 3.48
_cell_volume 1367.89(12)
_computing_cell_refinement 'Bruker SAINT'
_computing_data_collection 'Bruker APEX2'
_computing_data_reduction 'Bruker SAINT'
_computing_molecular_graphics 'Bruker SHELXTL'
_computing_publication_material 'Bruker SHELXTL'
_computing_structure_refinement 'SHELXL-2017/1 (Sheldrick, 2017)'
_computing_structure_solution 'SHELXT 2014/5 (Sheldrick, 2014)'
_diffrn_ambient_temperature 173(2)
_diffrn_measured_fraction_theta_full 0.996
_diffrn_measured_fraction_theta_max 0.996
_diffrn_measurement_device_type 'Bruker Apex II CCD'
_diffrn_measurement_method '\f and \w scans'
_diffrn_radiation_type CuK\a
_diffrn_radiation_wavelength 1.54178
_diffrn_reflns_av_R_equivalents 0.0624
_diffrn_reflns_av_unetI/netI 0.0645
_diffrn_reflns_Laue_measured_fraction_full 0.996
_diffrn_reflns_Laue_measured_fraction_max 0.996
_diffrn_reflns_limit_h_max 6
_diffrn_reflns_limit_h_min -6
_diffrn_reflns_limit_k_max 18
_diffrn_reflns_limit_k_min -18
_diffrn_reflns_limit_l_max 21
_diffrn_reflns_limit_l_min -20
_diffrn_reflns_number 15563
_diffrn_reflns_point_group_measured_fraction_full 0.996
_diffrn_reflns_point_group_measured_fraction_max 0.996
_diffrn_reflns_theta_full 66.650
_diffrn_reflns_theta_max 66.650
_diffrn_reflns_theta_min 2.541
_diffrn_source 'Incoatec I\mS'
_exptl_absorpt_coefficient_mu 21.494
_exptl_absorpt_correction_T_max 0.5842
_exptl_absorpt_correction_T_min 0.3375
_exptl_absorpt_correction_type multi-scan
_exptl_absorpt_process_details SADABS
_exptl_crystal_colour colorless
_exptl_crystal_density_diffrn 1.943
_exptl_crystal_description needle
_exptl_crystal_F_000 768
_exptl_crystal_size_max 0.140
_exptl_crystal_size_mid 0.020
_exptl_crystal_size_min 0.010
_refine_diff_density_max 0.732
_refine_diff_density_min -0.643
_refine_diff_density_rms 0.122
_refine_ls_extinction_method none
_refine_ls_goodness_of_fit_ref 1.029
_refine_ls_hydrogen_treatment mixed
_refine_ls_matrix_type full
_refine_ls_number_parameters 327
_refine_ls_number_reflns 4812
_refine_ls_number_restraints 2
_refine_ls_restrained_S_all 1.029
_refine_ls_R_factor_all 0.0580
_refine_ls_R_factor_gt 0.0389
_refine_ls_shift/su_max 0.001
_refine_ls_shift/su_mean 0.000
_refine_ls_structure_factor_coef Fsqd
_refine_ls_weighting_details 'w=1/[\s^2^(Fo^2^)+(0.0358P)^2^] where P=(Fo^2^+2Fc^2^)/3'
_refine_ls_weighting_scheme calc
_refine_ls_wR_factor_gt 0.0841
_refine_ls_wR_factor_ref 0.0907
_reflns_Friedel_coverage 0.000
_reflns_number_gt 3717
_reflns_number_total 4812
_reflns_threshold_expression 'I > 2\s(I)'
_cod_data_source_file c8cc09251f2.cif
_cod_data_source_block cu_dwj245_0m_a
_cod_database_code 7122855
_shelx_shelxl_version_number 2017/1
_shelx_space_group_comment
;
The symmetry employed for this shelxl refinement is uniquely defined
by the following loop, which should always be used as a source of
symmetry information in preference to the above space-group names.
They are only intended as comments.
;
_shelx_estimated_absorpt_t_min 0.153
_shelx_estimated_absorpt_t_max 0.814

loop_
_space_group_symop_operation_xyz
'x, y, z'
'-x, -y, -z'

loop_
_atom_site_label
_atom_site_type_symbol
_atom_site_fract_x
_atom_site_fract_y
_atom_site_fract_z
_atom_site_U_iso_or_equiv
_atom_site_adp_type
_atom_site_occupancy
_atom_site_site_symmetry_order
_atom_site_calc_flag
_atom_site_refinement_flags_posn
_atom_site_refinement_flags_adp
_atom_site_refinement_flags_occupancy
I1 I -0.08968(8) 0.56639(3) 0.59057(2) 0.04027(13) Uani 1 1 d . . .
I2 I 0.99183(8) 0.95564(2) 0.81945(2) 0.03516(12) Uani 1 1 d . . .
Br1 Br 0.500000 0.500000 0.000000 0.0609(4) Uani 1 2 d S . P
Br2 Br 1.000000 0.000000 0.000000 0.0634(4) Uani 1 2 d S . P
S1 S -0.7855(3) 0.23955(10) 0.77013(9) 0.0333(3) Uani 1 1 d . . .
S2 S 1.3330(3) 0.81105(11) 0.50313(9) 0.0343(3) Uani 1 1 d . . .
N1 N 0.1269(8) 0.6842(3) 0.9353(3) 0.0235(10) Uani 1 1 d . . .
O1 O -0.9395(8) 0.2701(3) 0.8289(3) 0.0462(11) Uani 1 1 d . . .
O2 O -0.9158(9) 0.2023(3) 0.7135(3) 0.0557(14) Uani 1 1 d . . .
O3 O 1.2675(10) 0.7202(3) 0.5166(3) 0.0573(14) Uani 1 1 d . . .
O4 O 1.6011(8) 0.8313(4) 0.4919(3) 0.0570(15) Uani 1 1 d . . .
C1 C 0.0039(10) 0.6220(3) 0.9082(3) 0.0255(12) Uani 1 1 d . . .
H1B H -0.125537 0.590064 0.938476 0.031 Uiso 1 1 calc R U .
C2 C 0.0662(10) 0.6047(3) 0.8364(3) 0.0261(12) Uani 1 1 d . . .
C3 C 0.2616(10) 0.6488(3) 0.7937(3) 0.0239(12) Uani 1 1 d . . .
H3B H 0.307907 0.636307 0.744785 0.029 Uiso 1 1 calc R U .
C4 C 0.3917(10) 0.7127(3) 0.8238(3) 0.0229(11) Uani 1 1 d . . .
C5 C 0.3165(11) 0.7289(3) 0.8948(3) 0.0262(12) Uani 1 1 d . . .
H5A H 0.399693 0.772360 0.915453 0.031 Uiso 1 1 calc R U .
C6 C 0.0606(12) 0.6992(4) 1.0133(4) 0.0385(15) Uani 1 1 d . . .
H6A H 0.164320 0.745926 1.025198 0.058 Uiso 1 1 calc R U .
H6B H -0.125445 0.717575 1.015290 0.058 Uiso 1 1 calc R U .
H6C H 0.098909 0.643836 1.050985 0.058 Uiso 1 1 calc R U .
C7 C -0.0801(11) 0.5432(4) 0.8051(3) 0.0282(12) Uani 1 1 d . . .
C8 C -0.1959(11) 0.4995(4) 0.7719(3) 0.0293(13) Uani 1 1 d . . .
C9 C -0.3349(10) 0.4479(4) 0.7279(3) 0.0261(12) Uani 1 1 d . . .
C10 C -0.3090(11) 0.4631(3) 0.6476(3) 0.0277(12) Uani 1 1 d . . .
C11 C -0.4316(12) 0.4109(4) 0.6049(4) 0.0340(14) Uani 1 1 d . . .
H11A H -0.414719 0.421817 0.550541 0.041 Uiso 1 1 calc R U .
C12 C -0.5796(11) 0.3425(4) 0.6426(4) 0.0345(14) Uani 1 1 d . . .
H12A H -0.660393 0.305347 0.614325 0.041 Uiso 1 1 calc R U .
C13 C -0.6075(11) 0.3295(4) 0.7209(3) 0.0303(13) Uani 1 1 d . . .
C14 C -0.4865(11) 0.3807(4) 0.7644(3) 0.0293(13) Uani 1 1 d . . .
H14A H -0.507179 0.369858 0.818652 0.035 Uiso 1 1 calc R U .
C15 C -0.5410(12) 0.1613(4) 0.8139(4) 0.0436(16) Uani 1 1 d . . .
H15A H -0.434668 0.140046 0.774197 0.065 Uiso 1 1 calc R U .
H15B H -0.430192 0.189209 0.845596 0.065 Uiso 1 1 calc R U .
H15C H -0.621241 0.110970 0.846376 0.065 Uiso 1 1 calc R U .
C16 C 0.5859(10) 0.7609(3) 0.7802(3) 0.0235(12) Uani 1 1 d . . .
C17 C 0.7509(10) 0.8013(3) 0.7419(3) 0.0230(11) Uani 1 1 d . . .
C18 C 0.9474(10) 0.8460(4) 0.6954(3) 0.0251(12) Uani 1 1 d . . .
C19 C 1.0723(10) 0.9172(3) 0.7148(3) 0.0245(12) Uani 1 1 d . . .
C20 C 1.2628(11) 0.9581(4) 0.6667(3) 0.0319(13) Uani 1 1 d . . .
H20A H 1.342643 1.007305 0.679421 0.038 Uiso 1 1 calc R U .
C21 C 1.3376(11) 0.9285(4) 0.6011(3) 0.0322(13) Uani 1 1 d . . .
H21A H 1.468777 0.956623 0.568712 0.039 Uiso 1 1 calc R U .
C22 C 1.2185(10) 0.8568(4) 0.5826(3) 0.0265(12) Uani 1 1 d . . .
C23 C 1.0237(10) 0.8158(4) 0.6286(3) 0.0269(12) Uani 1 1 d . . .
H23A H 0.942352 0.767553 0.614701 0.032 Uiso 1 1 calc R U .
C24 C 1.1568(12) 0.8692(5) 0.4239(4) 0.0455(17) Uani 1 1 d . . .
H24A H 1.199019 0.931805 0.413727 0.068 Uiso 1 1 calc R U .
H24B H 1.202244 0.843248 0.378983 0.068 Uiso 1 1 calc R U .
H24C H 0.969724 0.865574 0.434327 0.068 Uiso 1 1 calc R U .
O1S O 0.5218(10) 0.8595(4) 0.9921(3) 0.0553(14) Uani 1 1 d D . .
H1S H 0.672(11) 0.897(5) 0.991(5) 0.10(3) Uiso 1 1 d D . .
H2S H 0.368(10) 0.900(5) 0.999(5) 0.10(3) Uiso 1 1 d D . .

loop_
_atom_site_aniso_label
_atom_site_aniso_U_11
_atom_site_aniso_U_22
_atom_site_aniso_U_33
_atom_site_aniso_U_23
_atom_site_aniso_U_13
_atom_site_aniso_U_12
I1 0.0540(3) 0.0334(2) 0.0358(2) -0.00938(18) 0.01134(19) -0.01509(19)
I2 0.0413(2) 0.03011(19) 0.0378(2) -0.01471(17) 0.00609(17) -0.00675(16)
Br1 0.0247(5) 0.0569(6) 0.0806(8) 0.0354(6) 0.0075(5) -0.0033(4)
Br2 0.0435(6) 0.0936(9) 0.0741(8) -0.0622(8) 0.0134(5) -0.0208(6)
S1 0.0325(8) 0.0385(8) 0.0320(8) -0.0101(6) 0.0000(6) -0.0160(6)
S2 0.0281(8) 0.0465(8) 0.0277(8) -0.0059(7) 0.0080(6) -0.0036(7)
N1 0.022(2) 0.025(2) 0.024(2) -0.0084(19) 0.0035(19) -0.0013(19)
O1 0.041(3) 0.051(3) 0.047(3) -0.010(2) 0.014(2) -0.011(2)
O2 0.068(3) 0.064(3) 0.041(3) -0.013(3) -0.010(2) -0.042(3)
O3 0.080(4) 0.048(3) 0.047(3) -0.016(2) 0.032(3) -0.006(3)
O4 0.025(2) 0.112(5) 0.034(3) -0.016(3) 0.008(2) -0.006(3)
C1 0.021(3) 0.023(3) 0.029(3) 0.000(2) -0.003(2) -0.002(2)
C2 0.024(3) 0.023(3) 0.032(3) -0.006(2) -0.001(2) -0.006(2)
C3 0.024(3) 0.022(3) 0.027(3) -0.007(2) 0.001(2) -0.001(2)
C4 0.019(3) 0.025(3) 0.024(3) -0.005(2) -0.002(2) 0.002(2)
C5 0.032(3) 0.020(2) 0.025(3) 0.001(2) 0.001(2) -0.004(2)
C6 0.037(4) 0.051(4) 0.033(4) -0.022(3) 0.007(3) -0.007(3)
C7 0.028(3) 0.028(3) 0.029(3) -0.006(3) 0.003(2) -0.007(3)
C8 0.029(3) 0.028(3) 0.031(3) -0.004(3) 0.004(2) -0.003(3)
C9 0.021(3) 0.029(3) 0.031(3) -0.010(2) 0.002(2) -0.001(2)
C10 0.026(3) 0.021(3) 0.036(3) -0.004(2) 0.007(2) -0.003(2)
C11 0.043(4) 0.034(3) 0.030(3) -0.016(3) 0.002(3) -0.008(3)
C12 0.033(3) 0.043(3) 0.034(3) -0.019(3) -0.002(3) -0.011(3)
C13 0.029(3) 0.037(3) 0.027(3) -0.007(3) -0.003(2) -0.010(3)
C14 0.028(3) 0.032(3) 0.031(3) -0.013(3) 0.002(2) -0.006(2)
C15 0.044(4) 0.032(3) 0.052(4) -0.001(3) -0.001(3) -0.006(3)
C16 0.026(3) 0.021(3) 0.024(3) -0.005(2) -0.001(2) -0.004(2)
C17 0.021(3) 0.017(2) 0.030(3) -0.004(2) 0.001(2) 0.001(2)
C18 0.016(3) 0.028(3) 0.029(3) -0.001(2) 0.001(2) 0.002(2)
C19 0.025(3) 0.024(3) 0.025(3) -0.008(2) 0.002(2) 0.001(2)
C20 0.034(3) 0.026(3) 0.036(3) -0.002(3) 0.000(3) -0.012(3)
C21 0.024(3) 0.038(3) 0.034(3) -0.001(3) 0.005(3) -0.014(3)
C22 0.023(3) 0.033(3) 0.022(3) -0.002(2) 0.001(2) -0.001(2)
C23 0.023(3) 0.030(3) 0.028(3) -0.007(2) 0.001(2) -0.005(2)
C24 0.029(4) 0.080(5) 0.029(3) -0.010(3) 0.004(3) -0.016(3)
O1S 0.053(3) 0.057(3) 0.064(4) -0.028(3) 0.000(3) -0.012(3)

loop_
_atom_type_symbol
_atom_type_description
_atom_type_scat_dispersion_real
_atom_type_scat_dispersion_imag
_atom_type_scat_source
C C 0.0181 0.0091 'International Tables Vol C Tables 4.2.6.8 and 6.1.1.4'
H H 0.0000 0.0000 'International Tables Vol C Tables 4.2.6.8 and 6.1.1.4'
N N 0.0311 0.0180 'International Tables Vol C Tables 4.2.6.8 and 6.1.1.4'
O O 0.0492 0.0322 'International Tables Vol C Tables 4.2.6.8 and 6.1.1.4'
S S 0.3331 0.5567 'International Tables Vol C Tables 4.2.6.8 and 6.1.1.4'
Br Br -0.6763 1.2805 'International Tables Vol C Tables 4.2.6.8 and 6.1.1.4'
I I -0.3257 6.8362 'International Tables Vol C Tables 4.2.6.8 and 6.1.1.4'

loop_
_geom_angle_atom_site_label_1
_geom_angle_atom_site_label_2
_geom_angle_atom_site_label_3
_geom_angle
O1 S1 O2 118.5(3)
O1 S1 C15 108.9(3)
O2 S1 C15 108.3(3)
O1 S1 C13 108.4(3)
O2 S1 C13 108.2(3)
C15 S1 C13 103.4(3)
O3 S2 O4 119.4(3)
O3 S2 C24 108.2(3)
O4 S2 C24 107.9(3)
O3 S2 C22 107.7(3)
O4 S2 C22 106.8(3)
C24 S2 C22 106.1(3)
C1 N1 C5 121.5(5)
C1 N1 C6 118.5(5)
C5 N1 C6 120.0(5)
N1 C1 C2 120.0(5)
N1 C1 H1B 120.0
C2 C1 H1B 120.0
C1 C2 C3 120.0(5)
C1 C2 C7 119.8(5)
C3 C2 C7 120.2(5)
C2 C3 C4 119.1(5)
C2 C3 H3B 120.4
C4 C3 H3B 120.4
C5 C4 C3 118.3(5)
C5 C4 C16 121.3(5)
C3 C4 C16 120.3(5)
N1 C5 C4 121.1(5)
N1 C5 H5A 119.5
C4 C5 H5A 119.5
N1 C6 H6A 109.5
N1 C6 H6B 109.5
H6A C6 H6B 109.5
N1 C6 H6C 109.5
H6A C6 H6C 109.5
H6B C6 H6C 109.5
C8 C7 C2 172.6(6)
C7 C8 C9 177.5(7)
C14 C9 C10 119.3(5)
C14 C9 C8 120.7(5)
C10 C9 C8 120.0(5)
C11 C10 C9 120.6(5)
C11 C10 I1 119.3(4)
C9 C10 I1 120.2(4)
C10 C11 C12 119.4(6)
C10 C11 H11A 120.3
C12 C11 H11A 120.3
C13 C12 C11 119.4(5)
C13 C12 H12A 120.3
C11 C12 H12A 120.3
C12 C13 C14 121.9(6)
C12 C13 S1 119.7(4)
C14 C13 S1 118.2(5)
C13 C14 C9 119.4(6)
C13 C14 H14A 120.3
C9 C14 H14A 120.3
S1 C15 H15A 109.5
S1 C15 H15B 109.5
H15A C15 H15B 109.5
S1 C15 H15C 109.5
H15A C15 H15C 109.5
H15B C15 H15C 109.5
C17 C16 C4 178.8(6)
C16 C17 C18 177.8(6)
C23 C18 C19 118.9(5)
C23 C18 C17 118.2(5)
C19 C18 C17 122.9(5)
C20 C19 C18 120.0(5)
C20 C19 I2 119.8(4)
C18 C19 I2 120.1(4)
C21 C20 C19 121.0(5)
C21 C20 H20A 119.5
C19 C20 H20A 119.5
C20 C21 C22 119.1(5)
C20 C21 H21A 120.5
C22 C21 H21A 120.5
C21 C22 C23 121.2(5)
C21 C22 S2 119.7(4)
C23 C22 S2 118.9(4)
C22 C23 C18 119.7(5)
C22 C23 H23A 120.1
C18 C23 H23A 120.1
S2 C24 H24A 109.5
S2 C24 H24B 109.5
H24A C24 H24B 109.5
S2 C24 H24C 109.5
H24A C24 H24C 109.5
H24B C24 H24C 109.5
H1S O1S H2S 104(7)

loop_
_geom_bond_atom_site_label_1
_geom_bond_atom_site_label_2
_geom_bond_distance
I1 C10 2.095(5)
I2 C19 2.087(5)
S1 O1 1.435(5)
S1 O2 1.443(4)
S1 C15 1.750(6)
S1 C13 1.783(6)
S2 O3 1.430(5)
S2 O4 1.436(5)
S2 C24 1.734(6)
S2 C22 1.775(5)
N1 C1 1.347(7)
N1 C5 1.348(7)
N1 C6 1.479(7)
C1 C2 1.382(8)
C1 H1B 0.9500
C2 C3 1.383(8)
C2 C7 1.444(7)
C3 C4 1.415(7)
C3 H3B 0.9500
C4 C5 1.378(7)
C4 C16 1.413(8)
C5 H5A 0.9500
C6 H6A 0.9800
C6 H6B 0.9800
C6 H6C 0.9800
C7 C8 1.170(8)
C8 C9 1.444(8)
C9 C14 1.386(8)
C9 C10 1.404(8)
C10 C11 1.391(8)
C11 C12 1.395(9)
C11 H11A 0.9500
C12 C13 1.371(8)
C12 H12A 0.9500
C13 C14 1.385(8)
C14 H14A 0.9500
C15 H15A 0.9800
C15 H15B 0.9800
C15 H15C 0.9800
C16 C17 1.207(8)
C17 C18 1.421(8)
C18 C23 1.400(8)
C18 C19 1.406(8)
C19 C20 1.390(8)
C20 C21 1.374(8)
C20 H20A 0.9500
C21 C22 1.391(8)
C21 H21A 0.9500
C22 C23 1.387(8)
C23 H23A 0.9500
C24 H24A 0.9800
C24 H24B 0.9800
C24 H24C 0.9800
O1S H1S 0.99(2)
O1S H2S 1.00(2)

loop_
_geom_hbond_atom_site_label_D
_geom_hbond_atom_site_label_H
_geom_hbond_atom_site_label_A
_geom_hbond_distance_DH
_geom_hbond_distance_HA
_geom_hbond_distance_DA
_geom_hbond_angle_DHA
_geom_hbond_site_symmetry_A
_geom_hbond_publ_flag
C1 H1B Br1 0.95 2.55 3.495(6) 171.1 1_456 yes
C5 H5A O1S 0.95 2.21 3.135(7) 163.6 . yes
C6 H6A O1S 0.98 2.60 3.497(8) 152.0 . yes
C15 H15C I2 0.98 3.32 4.081(6) 136.3 1_345 yes
C23 H23A I1 0.95 3.22 4.100(6) 155.4 1_655 yes
C24 H24B O2 0.98 2.45 3.164(7) 129.4 2_566 yes
C24 H24C O4 0.98 2.19 3.133(7) 161.6 1_455 yes
O1S H1S Br2 0.99(2) 2.42(2) 3.400(5) 172(7) 1_566 yes
O1S H2S Br2 1.00(2) 2.35(2) 3.343(5) 173(7) 1_466 yes

loop_
_geom_torsion_atom_site_label_1
_geom_torsion_atom_site_label_2
_geom_torsion_atom_site_label_3
_geom_torsion_atom_site_label_4
_geom_torsion
C5 N1 C1 C2 -1.9(8)
C6 N1 C1 C2 -178.3(5)
N1 C1 C2 C3 2.5(8)
N1 C1 C2 C7 -175.1(5)
C1 C2 C3 C4 -1.3(8)
C7 C2 C3 C4 176.3(5)
C2 C3 C4 C5 -0.4(8)
C2 C3 C4 C16 -177.8(5)
C1 N1 C5 C4 0.1(8)
C6 N1 C5 C4 176.4(5)
C3 C4 C5 N1 1.0(8)
C16 C4 C5 N1 178.4(5)
C14 C9 C10 C11 -0.6(8)
C8 C9 C10 C11 176.8(5)
C14 C9 C10 I1 178.3(4)
C8 C9 C10 I1 -4.3(7)
C9 C10 C11 C12 -0.6(9)
I1 C10 C11 C12 -179.5(4)
C10 C11 C12 C13 1.8(9)
C11 C12 C13 C14 -1.9(9)
C11 C12 C13 S1 -177.5(5)
O1 S1 C13 C12 -139.9(5)
O2 S1 C13 C12 -10.2(6)
C15 S1 C13 C12 104.6(5)
O1 S1 C13 C14 44.3(5)
O2 S1 C13 C14 174.0(5)
C15 S1 C13 C14 -71.2(5)
C12 C13 C14 C9 0.8(9)
S1 C13 C14 C9 176.5(4)
C10 C9 C14 C13 0.5(8)
C8 C9 C14 C13 -176.9(5)
C23 C18 C19 C20 1.9(8)
C17 C18 C19 C20 -179.9(5)
C23 C18 C19 I2 -173.7(4)
C17 C18 C19 I2 4.5(7)
C18 C19 C20 C21 -1.9(9)
I2 C19 C20 C21 173.7(4)
C19 C20 C21 C22 0.4(9)
C20 C21 C22 C23 1.0(9)
C20 C21 C22 S2 -174.2(4)
O3 S2 C22 C21 154.6(5)
O4 S2 C22 C21 25.1(6)
C24 S2 C22 C21 -89.8(5)
O3 S2 C22 C23 -20.8(5)
O4 S2 C22 C23 -150.2(5)
C24 S2 C22 C23 94.9(5)
C21 C22 C23 C18 -1.0(9)
S2 C22 C23 C18 174.2(4)
C19 C18 C23 C22 -0.4(8)
C17 C18 C23 C22 -178.8(5)
